data_4106340
loop_
_publ_author_name
'Simon Johnsen'
'Zhifu Liu'
'John A. Peters'
'Jung-Hwan Song'
'Sandy Nguyen'
'Christos D. Malliakas'
'Hosub Jin'
'Arthur J. Freeman'
'Bruce W. Wessels'
'Mercouri G. Kanatzidis'

_publ_section_title
;
 Thallium Chalcohalides for X-ray and \g-ray Detection
;
_journal_name_full 'Journal of the American Chemical Society'
_journal_page_first 10030
_journal_page_last 10033
_journal_paper_doi 10.1021/ja202540t
_journal_volume 133
_journal_year 2011
_chemical_formula_structural 'Tl6 I4 Se'
_chemical_formula_sum 'I4 Se Tl6'
_chemical_name_systematic 'Hexathallium Tetraiodide Selenide'
_space_group_IT_number 128
_symmetry_Int_Tables_number 128
_symmetry_space_group_name_Hall '-P 4 2n'
_symmetry_space_group_name_H-M 'P 4/m n c'
_audit_creation_date 1999/11/30
_cell_angle_alpha 90.
_cell_angle_beta 90.
_cell_angle_gamma 90.
_cell_formula_units_Z 2
_cell_length_a 9.178(3)
_cell_length_b 9.178(3)
_cell_length_c 9.675(2)
_cell_volume 815.0(4)
_refine_ls_R_factor_all 0.129
_cod_data_source_file ja202540t_si_002.cif
_cod_data_source_block 40520-ICSD
_cod_original_cell_volume 814.98
_cod_original_formula_sum 'I4 Se1 Tl6'
_cod_database_code 4106340

loop_
_symmetry_equiv_pos_site_id
_symmetry_equiv_pos_as_xyz
1 'y+1/2, x+1/2, -z+1/2'
2 '-y+1/2, -x+1/2, -z+1/2'
3 '-y, x, -z'
4 'y, -x, -z'
5 'x+1/2, -y+1/2, -z+1/2'
6 '-x+1/2, y+1/2, -z+1/2'
7 'x, y, -z'
8 '-x, -y, -z'
9 '-y+1/2, -x+1/2, z+1/2'
10 'y+1/2, x+1/2, z+1/2'
11 'y, -x, z'
12 '-y, x, z'
13 '-x+1/2, y+1/2, z+1/2'
14 'x+1/2, -y+1/2, z+1/2'
15 '-x, -y, z'
16 'x, y, z'

loop_
_atom_site_aniso_label
_atom_site_aniso_type_symbol
_atom_site_aniso_U_11
_atom_site_aniso_U_22
_atom_site_aniso_U_33
_atom_site_aniso_U_12
_atom_site_aniso_U_13
_atom_site_aniso_U_23
Tl1 Tl1+ 0.033(1) 0.033(1) 0.011(1) 0 0 0
Tl2 Tl1+ 0.0211(8) 0.0182(81) 0.0277(9) -.001(1) 0 0
I1 I1- 0.0196(7) 0.0196 0.025(2) 0.003(2) 0.012(1) 0.012(1)
Se1 Se2- 0.010(7) 0.010(7) 0.007(7) 0 0 0

loop_
_atom_site_label
_atom_site_type_symbol
_atom_site_symmetry_multiplicity
_atom_site_Wyckoff_symbol
_atom_site_fract_x
_atom_site_fract_y
_atom_site_fract_z
_atom_site_occupancy
_atom_site_attached_hydrogens
Tl1 Tl1+ 4 e 0.5 0.5 0.3054(2) 1. 0
Tl2 Tl1+ 8 h 0.3905(3) 0.1830(3) 0 1. 0
I1 I1- 8 g 0.1630(7) 0.3370(7) 0.25 1. 0
Se1 Se2- 2 b 0.5 0.5 0 1. 0

loop_
_atom_type_symbol
_atom_type_oxidation_number
I1- -1
Se2- -2
Tl1+ 1
